data_4037408
loop_
_publ_author_name
'Ravat, Prince'
'Ribar, Peter'
'Rickhaus, Michel'
'H\"aussinger, Daniel'
'Neuburger, Markus'
'Jur\'i\<cek, Michal'

_publ_section_title
;
 Spin-Delocalization in a Helical Open-Shell Hydrocarbon.
;
_journal_issue 24
_journal_name_full 'The Journal of organic chemistry'
_journal_page_first 12303
_journal_page_last 12317
_journal_paper_doi 10.1021/acs.joc.6b02246
_journal_volume 81
_journal_year 2016
_chemical_absolute_configuration ad
_chemical_formula_moiety 'C29 H22 O1'
_chemical_formula_sum 'C29 H22 O'
_chemical_formula_weight 386.49
_space_group_IT_number 19
_space_group_name_Hall 'P 2ac 2ab'
_space_group_name_H-M_alt 'P 21 21 21'
_symmetry_cell_setting orthorhombic
_symmetry_space_group_name_Hall 'P 2ac 2ab'
_symmetry_space_group_name_H-M 'P 21 21 21'
_atom_sites_solution_hydrogens difmap
_atom_sites_solution_primary other
_cell_angle_alpha 90
_cell_angle_beta 90
_cell_angle_gamma 90
_cell_formula_units_Z 8
_cell_length_a 6.3779(3)
_cell_length_b 19.3600(8)
_cell_length_c 31.3111(12)
_cell_measurement_reflns_used 0
_cell_measurement_temperature 123
_cell_measurement_theta_max 0
_cell_measurement_theta_min 0
_cell_volume 3866.2(3)
_computing_cell_refinement 'STOE X-AREA (Stoe & Cie 2011)'
_computing_data_collection 'STOE X-AREA (Stoe & Cie 2011)'
_computing_data_reduction 'STOE X-RED (Stoe & Cie 1996)'
_computing_molecular_graphics 'CAMERON (Watkin et al., 1996)'
_computing_publication_material 'CRYSTALS (Betteridge et al., 2003)'
_computing_structure_refinement 'CRYSTALS (Betteridge et al., 2003)'
_computing_structure_solution 'Superflip (Palatinus & Chapuis, 2007)'
_diffrn_ambient_temperature 123
_diffrn_detector Pilatus300K
_diffrn_detector_area_resol_mean 5.81
_diffrn_detector_type STOE
_diffrn_measured_fraction_theta_full 0.997
_diffrn_measured_fraction_theta_max 0.990
_diffrn_measurement_device Area
_diffrn_measurement_device_type 'Stoe StadiVari'
_diffrn_measurement_method '\f & \w scans'
_diffrn_radiation_monochromator 'Graded multilayer mirror'
_diffrn_radiation_type GaK\a
_diffrn_radiation_wavelength 1.34143
_diffrn_reflns_av_R_equivalents 0.042
_diffrn_reflns_limit_h_max 7
_diffrn_reflns_limit_h_min -7
_diffrn_reflns_limit_k_max 23
_diffrn_reflns_limit_k_min 0
_diffrn_reflns_limit_l_max 37
_diffrn_reflns_limit_l_min 0
_diffrn_reflns_number 47483
_diffrn_reflns_theta_full 52.800
_diffrn_reflns_theta_max 54.161
_diffrn_reflns_theta_min 3.158
_diffrn_source 'Metaljet D2'
_diffrn_source_current 2.860
_diffrn_source_power 0.200
_diffrn_source_voltage 70
_diffrn_standards_number 0
_exptl_absorpt_coefficient_mu 0.385
_exptl_absorpt_correction_T_max 0.99
_exptl_absorpt_correction_T_min 0.99
_exptl_absorpt_correction_type multi-scan
_exptl_absorpt_process_details 'DENZO/SCALEPACK (Otwinowski & Minor, 1997)'
_exptl_crystal_colour yellow
_exptl_crystal_density_diffrn 1.328
_exptl_crystal_density_method 'not measured'
_exptl_crystal_description needle
_exptl_crystal_F_000 1632
_exptl_crystal_recrystallization_method
; 
 
;
_exptl_crystal_size_max 0.150
_exptl_crystal_size_mid 0.030
_exptl_crystal_size_min 0.020
_refine_diff_density_max 0.14
_refine_diff_density_min -0.21
_refine_ls_abs_structure_details 'Flack (1983), 2952 Friedel-pairs'
_refine_ls_abs_structure_Flack 0.03(17)
_refine_ls_extinction_method None
_refine_ls_goodness_of_fit_ref 0.8938
_refine_ls_hydrogen_treatment constr
_refine_ls_matrix_type full
_refine_ls_number_parameters 562
_refine_ls_number_reflns 5898
_refine_ls_number_restraints 32
_refine_ls_R_factor_all 0.0546
_refine_ls_R_factor_gt 0.0311
_refine_ls_shift/su_max 0.0002586
_refine_ls_shift/su_mean 0.0000370
_refine_ls_structure_factor_coef F
_refine_ls_weighting_details
;
 Method= 
 SQRT(W) = (Data with the key SQRTW in list 6) 
;
_refine_ls_weighting_scheme sigma
_refine_ls_wR_factor_all 0.0353
_refine_ls_wR_factor_gt 0.0266
_refine_ls_wR_factor_ref 0.0309
_reflns_limit_h_max 7
_reflns_limit_h_min -7
_reflns_limit_k_max 23
_reflns_limit_k_min 0
_reflns_limit_l_max 37
_reflns_limit_l_min 0
_reflns_number_gt 4261
_reflns_number_total 6997
_reflns_threshold_expression I>2.0\s(I)
_oxford_diffrn_Wilson_B_factor 0.00
_oxford_diffrn_Wilson_scale 0.00
_oxford_refine_ls_r_factor_ref 0.0423
_oxford_refine_ls_scale 0.3726(4)
_oxford_reflns_number_all 6997
_oxford_reflns_threshold_expression_ref I>0.5\s(I)
_cod_data_source_file jo6b02246_si_003.cif
_cod_data_source_block 1
_cod_depositor_comments
;
The following automatic conversions were performed:

data item '_atom_sites_solution_primary' value 'Other' was changed to
'other' in accordance with the
/home/saulius/struct/COD-crude-data/automatic-downloads/DataCite-retrospective/ACS/depositions/lib/dictionaries/cif_core.dic
dictionary named 'cif_core.dic' version 2.4.2 last updated on
2011-04-26.

Automatic conversion script
Id: cif_fix_values 6909 2019-04-08 15:41:33Z antanas 
;
_cod_original_cell_volume 3866.17(15)
_cod_original_formula_sum 'C29 H22 O1'
_cod_database_code 4037408

loop_
_symmetry_equiv_pos_as_xyz
x,y,z
x+1/2,-y+1/2,-z
-x,y+1/2,-z+1/2
-x+1/2,-y,z+1/2

loop_
_atom_site_label
_atom_site_type_symbol
_atom_site_fract_x
_atom_site_fract_y
_atom_site_fract_z
_atom_site_U_iso_or_equiv
_atom_site_occupancy
_atom_site_adp_type
_atom_site_refinement_flags_posn
_atom_site_refinement_flags_adp
_atom_site_refinement_flags_occupancy
_atom_site_disorder_assembly
_atom_site_disorder_group
C1 C 0.5269(3) 0.09255(9) 0.10880(5) 0.0292 1.0000 Uani . . . . .
C2 C 0.3821(3) 0.05147(11) 0.08270(6) 0.0356 1.0000 Uani D U . . .
C3 C 0.2069(3) 0.02449(10) 0.11162(6) 0.0334 1.0000 Uani . . . . .
C4 C 0.2670(3) 0.05023(10) 0.15660(6) 0.0351 1.0000 Uani D U . . .
C5 C 0.4636(3) 0.09155(10) 0.15067(6) 0.0301 1.0000 Uani . . . . .
C6 C 0.5763(3) 0.12678(10) 0.18287(5) 0.0293 1.0000 Uani . . . . .
C7 C 0.5110(3) 0.12686(9) 0.22656(6) 0.0343 1.0000 Uani . . . . .
C8 C 0.6208(3) 0.16150(11) 0.25673(6) 0.0381 1.0000 Uani . . . . .
C9 C 0.8082(3) 0.19795(10) 0.24586(5) 0.0326 1.0000 Uani . . . . .
C10 C 0.9253(3) 0.23340(11) 0.27724(6) 0.0408 1.0000 Uani . . . . .
C11 C 1.1039(3) 0.26846(11) 0.26615(6) 0.0418 1.0000 Uani . . . . .
C12 C 1.1738(3) 0.26961(10) 0.22416(6) 0.0375 1.0000 Uani . . . . .
C13 C 1.0660(3) 0.23493(10) 0.19191(5) 0.0304 1.0000 Uani . . . . .
C14 C 0.8799(3) 0.19852(10) 0.20305(6) 0.0305 1.0000 Uani . . . . .
C15 C 0.7604(3) 0.16280(9) 0.17102(6) 0.0287 1.0000 Uani . . . . .
C16 C 0.8273(3) 0.16418(9) 0.12746(5) 0.0279 1.0000 Uani . . . . .
C17 C 1.0157(3) 0.20009(9) 0.11603(5) 0.0278 1.0000 Uani . . . . .
C18 C 1.1383(3) 0.23452(9) 0.14748(6) 0.0302 1.0000 Uani . . . . .
C19 C 1.3241(3) 0.26613(10) 0.13459(6) 0.0326 1.0000 Uani . . . . .
C20 C 1.3884(3) 0.26568(10) 0.09236(6) 0.0351 1.0000 Uani . . . . .
C21 C 1.2692(3) 0.23391(9) 0.06150(6) 0.0335 1.0000 Uani . . . . .
C22 C 1.0817(2) 0.20071(9) 0.07257(6) 0.0306 1.0000 Uani . . . . .
C23 C 0.9548(3) 0.16645(10) 0.04145(6) 0.0329 1.0000 Uani . . . . .
C24 C 0.7785(3) 0.13235(10) 0.05217(5) 0.0331 1.0000 Uani . . . . .
C25 C 0.7097(3) 0.12927(9) 0.09550(5) 0.0282 1.0000 Uani . . . . .
C26 C 0.1675(3) -0.05420(11) 0.10816(6) 0.0437 1.0000 Uani . . . . .
C27 C 0.3723(4) -0.09340(13) 0.11545(7) 0.0628 1.0000 Uani . . . . .
C28 C 0.0793(4) -0.07230(14) 0.06429(7) 0.0719 1.0000 Uani . . . . .
C29 C 0.0043(4) -0.07546(14) 0.14165(7) 0.0589 1.0000 Uani . . . . .
H31 H 0.0724 0.0476 0.1029 0.0407 1.0000 Uiso R . . . .
H71 H 0.3840 0.1024 0.2337 0.0421 1.0000 Uiso R . . . .
H81 H 0.5743 0.1613 0.2865 0.0455 1.0000 Uiso R . . . .
H101 H 0.8804 0.2326 0.3065 0.0468 1.0000 Uiso R . . . .
H111 H 1.1805 0.2942 0.2879 0.0502 1.0000 Uiso R . . . .
H121 H 1.3006 0.2944 0.2170 0.0462 1.0000 Uiso R . . . .
H191 H 1.4138 0.2881 0.1565 0.0391 1.0000 Uiso R . . . .
H201 H 1.5179 0.2865 0.0844 0.0424 1.0000 Uiso R . . . .
H211 H 1.3141 0.2333 0.0323 0.0386 1.0000 Uiso R . . . .
H231 H 0.9980 0.1683 0.0122 0.0397 1.0000 Uiso R . . . .
H241 H 0.6950 0.1087 0.0311 0.0390 1.0000 Uiso R . . . .
H271 H 0.4696 -0.0845 0.0912 0.0911 1.0000 Uiso R . . . .
H272 H 0.4410 -0.0798 0.1433 0.0906 1.0000 Uiso R . . . .
H273 H 0.3413 -0.1429 0.1166 0.0931 1.0000 Uiso R . . . .
H281 H 0.0549 -0.1224 0.0626 0.1053 1.0000 Uiso R . . . .
H282 H -0.0543 -0.0482 0.0602 0.1062 1.0000 Uiso R . . . .
H283 H 0.1802 -0.0600 0.0418 0.1049 1.0000 Uiso R . . . .
H291 H -0.1229 -0.0465 0.1377 0.0872 1.0000 Uiso R . . . .
H292 H 0.0611 -0.0696 0.1710 0.0855 1.0000 Uiso R . . . .
H293 H -0.0308 -0.1246 0.1371 0.0868 1.0000 Uiso R . . . .
O1 O 0.3922(3) 0.04103(9) 0.04527(5) 0.0455 0.881(4) Uani D U P 1 1
H41 H 0.2939 0.0114 0.1763 0.0424 0.881(4) Uiso R . P 1 1
H42 H 0.1566 0.0780 0.1692 0.0438 0.881(4) Uiso R . P 1 1
O101 O 0.1451(16) 0.0521(6) 0.1815(3) 0.0452 0.119(4) Uani D U P 1 2
H21 H 0.4563 0.0128 0.0698 0.0418 0.119(4) Uiso R . P 1 2
H22 H 0.3224 0.0804 0.0603 0.0422 0.119(4) Uiso R . P 1 2
C30 C 0.0250(3) 0.06088(10) 0.36761(6) 0.0328 1.0000 Uani . . . . .
C31 C 0.2175(3) 0.10391(11) 0.36646(7) 0.0401 1.0000 Uani D U . . .
C32 C 0.2800(3) 0.11837(10) 0.41277(6) 0.0378 1.0000 Uani . . . . .
C33 C 0.0890(3) 0.09435(11) 0.43918(7) 0.0381 1.0000 Uani D U . . .
C34 C -0.0456(3) 0.05428(9) 0.40884(6) 0.0305 1.0000 Uani . . . . .
C35 C -0.2277(3) 0.01552(9) 0.41867(5) 0.0295 1.0000 Uani . . . . .
C36 C -0.3021(3) 0.00672(10) 0.46134(5) 0.0329 1.0000 Uani . . . . .
C37 C -0.4813(3) -0.02856(9) 0.46915(6) 0.0333 1.0000 Uani . . . . .
C38 C -0.5997(3) -0.05932(9) 0.43545(6) 0.0289 1.0000 Uani . . . . .
C39 C -0.7885(3) -0.09413(10) 0.44397(6) 0.0326 1.0000 Uani . . . . .
C40 C -0.9013(3) -0.12249(10) 0.41099(6) 0.0347 1.0000 Uani . . . . .
C41 C -0.8300(3) -0.11756(10) 0.36910(6) 0.0333 1.0000 Uani . . . . .
C42 C -0.6432(3) -0.08407(9) 0.35934(5) 0.0299 1.0000 Uani . . . . .
C43 C -0.5265(3) -0.05358(9) 0.39295(5) 0.0286 1.0000 Uani . . . . .
C44 C -0.3386(3) -0.01585(10) 0.38443(5) 0.0283 1.0000 Uani . . . . .
C45 C -0.2643(3) -0.00855(9) 0.34143(5) 0.0277 1.0000 Uani . . . . .
C46 C -0.3770(3) -0.04109(10) 0.30747(5) 0.0303 1.0000 Uani . . . . .
C47 C -0.5634(3) -0.07949(10) 0.31518(5) 0.0315 1.0000 Uani . . . . .
C48 C -0.6620(3) -0.11196(10) 0.28100(6) 0.0359 1.0000 Uani . . . . .
C49 C -0.5822(3) -0.10700(11) 0.24005(6) 0.0398 1.0000 Uani . . . . .
C50 C -0.4046(3) -0.06910(11) 0.23201(6) 0.0388 1.0000 Uani . . . . .
C51 C -0.2982(3) -0.03587(10) 0.26504(6) 0.0358 1.0000 Uani . . . . .
C52 C -0.1129(3) 0.00356(10) 0.25752(6) 0.0384 1.0000 Uani . . . . .
C53 C -0.0085(3) 0.03507(10) 0.28956(6) 0.0371 1.0000 Uani . . . . .
C54 C -0.0816(3) 0.02981(10) 0.33264(6) 0.0320 1.0000 Uani . . . . .
C55 C 0.3623(3) 0.19177(11) 0.42250(7) 0.0433 1.0000 Uani . . . . .
C56 C 0.2002(3) 0.24643(12) 0.41164(7) 0.0528 1.0000 Uani . . . . .
C57 C 0.5622(4) 0.20429(13) 0.39638(10) 0.0742 1.0000 Uani . . . . .
C58 C 0.4187(4) 0.19707(13) 0.46971(9) 0.0727 1.0000 Uani . . . . .
H321 H 0.3951 0.0858 0.4192 0.0442 1.0000 Uiso R . . . .
H361 H -0.2226 0.0278 0.4842 0.0395 1.0000 Uiso R . . . .
H371 H -0.5309 -0.0332 0.4982 0.0391 1.0000 Uiso R . . . .
H391 H -0.8400 -0.0985 0.4729 0.0385 1.0000 Uiso R . . . .
H401 H -1.0345 -0.1449 0.4164 0.0426 1.0000 Uiso R . . . .
H411 H -0.9165 -0.1377 0.3456 0.0384 1.0000 Uiso R . . . .
H481 H -0.7909 -0.1380 0.2863 0.0420 1.0000 Uiso R . . . .
H491 H -0.6564 -0.1299 0.2169 0.0485 1.0000 Uiso R . . . .
H501 H -0.3476 -0.0654 0.2029 0.0466 1.0000 Uiso R . . . .
H521 H -0.0654 0.0082 0.2283 0.0470 1.0000 Uiso R . . . .
H531 H 0.1191 0.0606 0.2851 0.0438 1.0000 Uiso R . . . .
H561 H 0.0714 0.2394 0.4291 0.0777 1.0000 Uiso R . . . .
H562 H 0.1649 0.2438 0.3808 0.0773 1.0000 Uiso R . . . .
H563 H 0.2591 0.2924 0.4175 0.0785 1.0000 Uiso R . . . .
H571 H 0.6255 0.2473 0.4064 0.1112 1.0000 Uiso R . . . .
H572 H 0.5211 0.2092 0.3663 0.1111 1.0000 Uiso R . . . .
H573 H 0.6603 0.1660 0.4011 0.1118 1.0000 Uiso R . . . .
H581 H 0.2990 0.1857 0.4880 0.1086 1.0000 Uiso R . . . .
H582 H 0.5354 0.1649 0.4755 0.1076 1.0000 Uiso R . . . .
H583 H 0.4655 0.2434 0.4750 0.1075 1.0000 Uiso R . . . .
O2 O 0.3137(4) 0.12277(13) 0.33716(7) 0.0536 0.631(4) Uani D U P 2 1
H331 H 0.1335 0.0642 0.4641 0.0471 0.631(4) Uiso R . P 2 1
H332 H 0.0096 0.1341 0.4502 0.0470 0.631(4) Uiso R . P 2 1
O102 O 0.0536(6) 0.1109(2) 0.47250(12) 0.0520 0.369(4) Uani D U P 2 2
H311 H 0.3287 0.0800 0.3513 0.0485 0.369(4) Uiso R . P 2 2
H312 H 0.1876 0.1470 0.3510 0.0482 0.369(4) Uiso R . P 2 2

loop_
_atom_site_aniso_label
_atom_site_aniso_U_11
_atom_site_aniso_U_22
_atom_site_aniso_U_33
_atom_site_aniso_U_23
_atom_site_aniso_U_13
_atom_site_aniso_U_12
C1 0.0273(10) 0.0303(10) 0.0301(10) 0.0008(8) -0.0004(7) 0.0022(8)
C2 0.0365(11) 0.0382(12) 0.0322(12) -0.0011(8) -0.0019(8) -0.0014(8)
C3 0.0277(10) 0.0331(11) 0.0393(10) -0.0009(8) -0.0033(8) -0.0034(8)
C4 0.0333(12) 0.0324(11) 0.0397(11) -0.0014(8) -0.0014(9) -0.0009(9)
C5 0.0283(11) 0.0288(11) 0.0332(10) 0.0022(8) 0.0010(8) 0.0002(8)
C6 0.0269(10) 0.0296(11) 0.0314(10) 0.0017(7) 0.0005(7) 0.0023(8)
C7 0.0336(11) 0.0360(12) 0.0332(10) -0.0008(8) 0.0044(8) -0.0021(9)
C8 0.0381(11) 0.0462(13) 0.0299(10) -0.0013(9) 0.0038(8) 0.0003(9)
C9 0.0347(11) 0.0318(11) 0.0312(10) -0.0002(8) -0.0033(8) 0.0019(9)
C10 0.0456(13) 0.0442(13) 0.0326(10) -0.0038(9) -0.0029(8) -0.0022(10)
C11 0.0421(13) 0.0434(13) 0.0400(12) -0.0049(9) -0.0066(8) -0.0058(10)
C12 0.0352(11) 0.0404(12) 0.0368(10) -0.0016(9) -0.0050(8) -0.0030(9)
C13 0.0274(10) 0.0304(11) 0.0333(10) -0.0012(8) -0.0047(7) 0.0032(8)
C14 0.0314(10) 0.0283(11) 0.0318(10) 0.0006(8) -0.0038(7) 0.0046(8)
C15 0.0271(10) 0.0285(10) 0.0305(9) 0.0016(7) -0.0015(7) 0.0060(8)
C16 0.0266(10) 0.0271(10) 0.0300(9) 0.0026(7) 0.0019(7) 0.0036(8)
C17 0.0256(10) 0.0250(10) 0.0328(9) 0.0020(7) 0.0002(7) 0.0023(8)
C18 0.0253(10) 0.0263(11) 0.0389(10) 0.0001(8) -0.0020(8) 0.0013(8)
C19 0.0274(10) 0.0303(11) 0.0402(10) 0.0024(8) 0.0003(8) -0.0008(8)
C20 0.0277(10) 0.0307(11) 0.0469(11) 0.0028(9) 0.0020(8) -0.0018(8)
C21 0.0331(11) 0.0316(11) 0.0359(10) 0.0027(8) 0.0045(8) 0.0015(9)
C22 0.0265(10) 0.0290(10) 0.0361(10) 0.0032(8) 0.0024(7) 0.0035(8)
C23 0.0322(11) 0.0360(11) 0.0303(10) 0.0024(8) 0.0033(8) -0.0008(9)
C24 0.0332(11) 0.0369(11) 0.0293(10) -0.0002(8) 0.0002(8) 0.0007(9)
C25 0.0250(9) 0.0286(10) 0.0311(10) 0.0000(7) -0.0007(7) 0.0041(8)
C26 0.0581(15) 0.0387(12) 0.0342(11) 0.0003(9) -0.0003(10) -0.0154(10)
C27 0.097(2) 0.0391(14) 0.0520(15) 0.0008(10) 0.0072(13) 0.0197(13)
C28 0.112(2) 0.0640(18) 0.0392(13) -0.0004(11) -0.0131(13) -0.0467(16)
C29 0.0725(17) 0.0627(17) 0.0415(12) 0.0025(11) 0.0003(11) -0.0352(13)
O1 0.0463(10) 0.0585(12) 0.0315(10) -0.0027(7) -0.0012(7) -0.0163(8)
O101 0.040(6) 0.049(7) 0.047(6) -0.011(5) 0.016(5) 0.000(5)
C30 0.0260(10) 0.0321(11) 0.0404(11) 0.0029(8) 0.0021(8) 0.0022(8)
C31 0.0293(11) 0.0395(12) 0.0514(13) 0.0040(10) 0.0048(10) 0.0031(9)
C32 0.0268(10) 0.0326(11) 0.0541(12) 0.0034(9) 0.0014(9) -0.0002(8)
C33 0.0320(11) 0.0373(12) 0.0449(13) -0.0027(10) 0.0023(9) 0.0011(9)
C34 0.0275(10) 0.0269(10) 0.0372(10) 0.0017(8) 0.0002(8) 0.0033(8)
C35 0.0243(9) 0.0293(10) 0.0350(9) 0.0018(8) 0.0000(7) 0.0030(8)
C36 0.0334(10) 0.0367(11) 0.0284(9) 0.0012(8) -0.0001(8) 0.0008(9)
C37 0.0352(11) 0.0344(11) 0.0302(10) 0.0045(8) 0.0018(8) 0.0023(9)
C38 0.0280(10) 0.0281(10) 0.0307(9) 0.0042(8) 0.0010(7) 0.0059(8)
C39 0.0316(11) 0.0348(11) 0.0313(10) 0.0043(8) 0.0039(8) 0.0038(8)
C40 0.0303(11) 0.0304(11) 0.0435(12) 0.0011(8) 0.0033(8) -0.0002(8)
C41 0.0269(10) 0.0321(11) 0.0410(11) -0.0002(8) -0.0013(9) 0.0014(8)
C42 0.0309(10) 0.0249(10) 0.0338(10) 0.0032(7) 0.0025(7) 0.0042(8)
C43 0.0281(10) 0.0257(10) 0.0319(10) 0.0035(8) 0.0021(8) 0.0032(8)
C44 0.0270(10) 0.0280(10) 0.0299(9) 0.0034(8) 0.0004(7) 0.0054(8)
C45 0.0245(10) 0.0278(10) 0.0307(9) 0.0020(7) 0.0028(7) 0.0047(8)
C46 0.0312(10) 0.0306(11) 0.0290(10) 0.0043(8) -0.0010(8) 0.0061(8)
C47 0.0325(11) 0.0305(11) 0.0314(10) 0.0034(8) -0.0009(8) 0.0063(8)
C48 0.0341(11) 0.0399(13) 0.0336(11) 0.0014(8) -0.0034(8) -0.0004(9)
C49 0.0439(13) 0.0422(13) 0.0332(11) 0.0022(9) -0.0067(8) 0.0058(10)
C50 0.0439(13) 0.0454(13) 0.0273(10) 0.0047(9) 0.0006(8) 0.0071(10)
C51 0.0375(12) 0.0385(12) 0.0315(10) 0.0068(8) -0.0010(8) 0.0091(9)
C52 0.0367(12) 0.0428(13) 0.0356(10) 0.0083(9) 0.0085(9) 0.0042(9)
C53 0.0332(11) 0.0430(13) 0.0350(11) 0.0074(9) 0.0066(8) 0.0016(9)
C54 0.0294(11) 0.0327(11) 0.0341(10) 0.0053(8) 0.0031(8) 0.0043(8)
C55 0.0364(12) 0.0314(12) 0.0622(13) 0.0010(10) -0.0048(9) 0.0002(9)
C56 0.0479(14) 0.0398(13) 0.0706(15) 0.0034(10) -0.0004(11) 0.0059(10)
C57 0.0464(14) 0.0367(14) 0.139(3) -0.0001(15) 0.0178(15) -0.0083(12)
C58 0.093(2) 0.0401(14) 0.0849(19) -0.0056(13) -0.0357(15) -0.0141(13)
O2 0.0451(15) 0.073(2) 0.0432(15) 0.0065(11) 0.0092(11) -0.0197(13)
O102 0.059(3) 0.057(3) 0.040(3) -0.0082(19) 0.0043(19) -0.012(2)

loop_
_atom_type_symbol
_atom_type_scat_dispersion_real
_atom_type_scat_dispersion_imag
_atom_type_scat_Cromer_Mann_a1
_atom_type_scat_Cromer_Mann_b1
_atom_type_scat_Cromer_Mann_a2
_atom_type_scat_Cromer_Mann_b2
_atom_type_scat_Cromer_Mann_a3
_atom_type_scat_Cromer_Mann_b3
_atom_type_scat_Cromer_Mann_a4
_atom_type_scat_Cromer_Mann_b4
_atom_type_scat_Cromer_Mann_c
_atom_type_scat_source
C 0.0137 0.0067 2.3100 20.8439 1.0200 10.2075 1.5886 0.5687 0.8650 51.6512 0.2156 'International Tables Vol C 4.2.6.8 and 6.1.1.4'
H 0.0000 0.0000 0.4930 10.5109 0.3229 26.1257 0.1402 3.1424 0.0408 57.7998 0.0030 'International Tables Vol C 4.2.6.8 and 6.1.1.4'
O 0.0389 0.0241 3.0485 13.2771 2.2868 5.7011 1.5463 0.3239 0.8670 32.9089 0.2508 'International Tables Vol C 4.2.6.8 and 6.1.1.4'

loop_
_geom_angle_atom_site_label_1
_geom_angle_atom_site_label_2
_geom_angle_atom_site_label_3
_geom_angle
_geom_angle_publ_flag
C2 C1 C5 109.85(16) yes
C2 C1 C25 128.43(15) yes
C5 C1 C25 121.72(16) yes
C1 C2 C3 108.37(15) yes
C1 C2 O1 127.31(18) yes
C3 C2 O1 124.30(18) yes
C1 C2 C3 108.37(15) yes
C1 C2 H21 110.0 no
C3 C2 H21 109.7 no
C1 C2 H22 109.6 no
C3 C2 H22 109.7 no
H21 C2 H22 109.5 no
C2 C3 C4 104.38(15) yes
C2 C3 C26 114.38(16) yes
C4 C3 C26 114.98(15) yes
C2 C3 H31 108.1 no
C4 C3 H31 108.5 no
C26 C3 H31 106.3 no
C3 C4 C5 105.50(15) yes
C3 C4 H41 111.5 no
C5 C4 H41 109.8 no
C3 C4 H42 111.7 no
C5 C4 H42 111.2 no
H41 C4 H42 107.2 no
C3 C4 C5 105.50(15) yes
C3 C4 O101 118.8(6) yes
C5 C4 O101 131.3(6) yes
C4 C5 C1 111.84(16) yes
C4 C5 C6 126.46(16) yes
C1 C5 C6 121.69(16) yes
C5 C6 C7 122.34(16) yes
C5 C6 C15 118.21(15) yes
C7 C6 C15 119.45(16) yes
C6 C7 C8 121.17(17) yes
C6 C7 H71 117.8 no
C8 C7 H71 121.0 no
C7 C8 C9 120.74(17) yes
C7 C8 H81 120.4 no
C9 C8 H81 118.9 no
C8 C9 C10 121.10(17) yes
C8 C9 C14 119.93(16) yes
C10 C9 C14 118.96(17) yes
C9 C10 C11 120.26(18) yes
C9 C10 H101 119.9 no
C11 C10 H101 119.8 no
C10 C11 C12 120.97(18) yes
C10 C11 H111 119.4 no
C12 C11 H111 119.6 no
C11 C12 C13 121.33(18) yes
C11 C12 H121 119.8 no
C13 C12 H121 118.9 no
C12 C13 C14 118.17(16) yes
C12 C13 C18 122.34(16) yes
C14 C13 C18 119.48(15) yes
C13 C14 C9 120.30(16) yes
C13 C14 C15 120.63(15) yes
C9 C14 C15 119.06(16) yes
C14 C15 C6 119.62(15) yes
C14 C15 C16 119.90(15) yes
C6 C15 C16 120.47(16) yes
C15 C16 C17 119.84(15) yes
C15 C16 C25 120.35(16) yes
C17 C16 C25 119.80(15) yes
C16 C17 C18 120.99(15) yes
C16 C17 C22 119.38(14) yes
C18 C17 C22 119.63(16) yes
C13 C18 C17 119.09(15) yes
C13 C18 C19 122.71(16) yes
C17 C18 C19 118.19(16) yes
C18 C19 C20 121.75(17) yes
C18 C19 H191 118.6 no
C20 C19 H191 119.6 no
C19 C20 C21 120.67(17) yes
C19 C20 H201 120.3 no
C21 C20 H201 119.1 no
C20 C21 C22 120.22(16) yes
C20 C21 H211 120.7 no
C22 C21 H211 119.1 no
C17 C22 C21 119.52(16) yes
C17 C22 C23 118.65(15) yes
C21 C22 C23 121.82(16) yes
C22 C23 C24 122.03(16) yes
C22 C23 H231 118.2 no
C24 C23 H231 119.8 no
C23 C24 C25 120.94(17) yes
C23 C24 H241 121.6 no
C25 C24 H241 117.5 no
C1 C25 C24 123.29(16) yes
C1 C25 C16 117.55(15) yes
C24 C25 C16 119.16(16) yes
C3 C26 C27 109.88(16) yes
C3 C26 C28 110.43(17) yes
C27 C26 C28 109.6(2) yes
C3 C26 C29 109.03(18) yes
C27 C26 C29 110.16(19) yes
C28 C26 C29 107.67(18) yes
C26 C27 H271 109.4 no
C26 C27 H272 111.7 no
H271 C27 H272 110.1 no
C26 C27 H273 108.6 no
H271 C27 H273 108.9 no
H272 C27 H273 108.0 no
C26 C28 H281 109.4 no
C26 C28 H282 109.2 no
H281 C28 H282 109.0 no
C26 C28 H283 110.3 no
H281 C28 H283 107.7 no
H282 C28 H283 111.1 no
C26 C29 H291 108.6 no
C26 C29 H292 110.7 no
H291 C29 H292 110.3 no
C26 C29 H293 108.3 no
H291 C29 H293 109.9 no
H292 C29 H293 108.9 no
C31 C30 C34 110.27(17) yes
C31 C30 C54 127.89(17) yes
C34 C30 C54 121.84(17) yes
C30 C31 C32 107.17(16) yes
C30 C31 O2 129.2(2) yes
C32 C31 O2 123.6(2) yes
C30 C31 C32 107.17(16) yes
C30 C31 H311 110.4 no
C32 C31 H311 111.2 no
C30 C31 H312 109.1 no
C32 C31 H312 111.3 no
H311 C31 H312 107.7 no
C31 C32 C33 104.31(15) yes
C31 C32 C55 116.34(17) yes
C33 C32 C55 116.06(16) yes
C31 C32 H321 105.7 no
C33 C32 H321 106.5 no
C55 C32 H321 107.1 no
C32 C33 C34 105.57(17) yes
C32 C33 H331 111.3 no
C34 C33 H331 110.5 no
C32 C33 H332 111.0 no
C34 C33 H332 109.4 no
H331 C33 H332 108.9 no
C32 C33 C34 105.57(17) yes
C32 C33 O102 125.1(3) yes
C34 C33 O102 128.8(3) yes
C33 C34 C30 111.12(16) yes
C33 C34 C35 127.34(17) yes
C30 C34 C35 121.50(17) yes
C34 C35 C36 122.61(16) yes
C34 C35 C44 118.07(16) yes
C36 C35 C44 119.32(16) yes
C35 C36 C37 120.64(16) yes
C35 C36 H361 117.9 no
C37 C36 H361 121.4 no
C36 C37 C38 121.58(17) yes
C36 C37 H371 119.5 no
C38 C37 H371 118.9 no
C37 C38 C39 120.86(17) yes
C37 C38 C43 119.19(16) yes
C39 C38 C43 119.95(17) yes
C38 C39 C40 119.84(16) yes
C38 C39 H391 120.7 no
C40 C39 H391 119.5 no
C39 C40 C41 120.70(17) yes
C39 C40 H401 120.4 no
C41 C40 H401 118.9 no
C40 C41 C42 121.28(17) yes
C40 C41 H411 119.2 no
C42 C41 H411 119.5 no
C41 C42 C43 118.75(16) yes
C41 C42 C47 121.96(17) yes
C43 C42 C47 119.29(16) yes
C42 C43 C38 119.47(15) yes
C42 C43 C44 120.98(15) yes
C38 C43 C44 119.53(16) yes
C43 C44 C35 119.68(15) yes
C43 C44 C45 120.20(15) yes
C35 C44 C45 120.11(16) yes
C44 C45 C46 119.26(15) yes
C44 C45 C54 120.57(16) yes
C46 C45 C54 120.17(15) yes
C45 C46 C47 121.59(15) yes
C45 C46 C51 119.05(17) yes
C47 C46 C51 119.35(17) yes
C42 C47 C46 118.58(16) yes
C42 C47 C48 122.52(17) yes
C46 C47 C48 118.89(16) yes
C47 C48 C49 121.02(19) yes
C47 C48 H481 118.8 no
C49 C48 H481 120.1 no
C48 C49 C50 120.73(19) yes
C48 C49 H491 118.6 no
C50 C49 H491 120.6 no
C49 C50 C51 120.80(17) yes
C49 C50 H501 120.9 no
C51 C50 H501 118.3 no
C46 C51 C50 119.19(17) yes
C46 C51 C52 118.96(18) yes
C50 C51 C52 121.85(17) yes
C51 C52 C53 121.86(17) yes
C51 C52 H521 117.7 no
C53 C52 H521 120.4 no
C52 C53 C54 120.50(18) yes
C52 C53 H531 122.7 no
C54 C53 H531 116.7 no
C53 C54 C30 122.66(17) yes
C53 C54 C45 119.43(17) yes
C30 C54 C45 117.91(16) yes
C32 C55 C56 111.43(17) yes
C32 C55 C57 108.82(17) yes
C56 C55 C57 109.67(19) yes
C32 C55 C58 109.46(17) yes
C56 C55 C58 109.33(18) yes
C57 C55 C58 108.1(2) yes
C55 C56 H561 110.1 no
C55 C56 H562 109.7 no
H561 C56 H562 109.8 no
C55 C56 H563 109.2 no
H561 C56 H563 109.7 no
H562 C56 H563 108.3 no
C55 C57 H571 107.8 no
C55 C57 H572 107.8 no
H571 C57 H572 109.7 no
C55 C57 H573 109.3 no
H571 C57 H573 109.4 no
H572 C57 H573 112.7 no
C55 C58 H581 111.5 no
C55 C58 H582 108.2 no
H581 C58 H582 109.8 no
C55 C58 H583 107.7 no
H581 C58 H583 110.6 no
H582 C58 H583 108.9 no

loop_
_geom_bond_atom_site_label_1
_geom_bond_atom_site_label_2
_geom_bond_distance
_geom_bond_publ_flag
C1 C2 1.467(3) yes
C1 C5 1.372(2) yes
C1 C25 1.428(2) yes
C2 C3 1.530(3) yes
C2 O1 1.191(2) yes
C2 C3 1.530(3) yes
C2 H21 0.972 no
C2 H22 0.975 no
C3 C4 1.542(3) yes
C3 C26 1.548(3) yes
C3 H31 1.005 no
C4 C5 1.499(3) yes
C4 H41 0.986 no
C4 H42 0.969 no
C4 C5 1.499(3) yes
C4 O101 1.101(8) yes
C5 C6 1.413(2) yes
C6 C7 1.430(2) yes
C6 C15 1.415(2) yes
C7 C8 1.354(3) yes
C7 H71 0.965 no
C8 C9 1.429(3) yes
C8 H81 0.978 no
C9 C10 1.412(3) yes
C9 C14 1.416(2) yes
C10 C11 1.371(3) yes
C10 H101 0.961 no
C11 C12 1.388(3) yes
C11 H111 0.976 no
C12 C13 1.394(2) yes
C12 H121 0.967 no
C13 C14 1.424(2) yes
C13 C18 1.466(2) yes
C14 C15 1.437(2) yes
C15 C16 1.429(2) yes
C16 C17 1.433(2) yes
C16 C25 1.421(2) yes
C17 C18 1.424(2) yes
C17 C22 1.424(2) yes
C18 C19 1.393(3) yes
C19 C20 1.384(3) yes
C19 H191 0.990 no
C20 C21 1.375(2) yes
C20 H201 0.952 no
C21 C22 1.401(2) yes
C21 H211 0.958 no
C22 C23 1.430(2) yes
C23 C24 1.346(2) yes
C23 H231 0.958 no
C24 C25 1.427(2) yes
C24 H241 0.964 no
C26 C27 1.527(3) yes
C26 C28 1.525(3) yes
C26 C29 1.534(3) yes
C27 H271 0.997 no
C27 H272 1.012 no
C27 H273 0.980 no
C28 H281 0.984 no
C28 H282 0.980 no
C28 H283 0.983 no
C29 H291 0.993 no
C29 H292 0.993 no
C29 H293 0.988 no
C30 C31 1.484(3) yes
C30 C34 1.373(3) yes
C30 C54 1.422(3) yes
C31 C32 1.530(3) yes
C31 O2 1.162(3) yes
C31 C32 1.530(3) yes
C31 H311 0.971 no
C31 H312 0.983 no
C32 C33 1.544(3) yes
C32 C55 1.545(3) yes
C32 H321 0.989 no
C33 C34 1.497(3) yes
C33 H331 1.015 no
C33 H332 0.983 no
C33 C34 1.497(3) yes
C33 O102 1.114(4) yes
C34 C35 1.417(2) yes
C35 C36 1.428(2) yes
C35 C44 1.421(2) yes
C36 C37 1.353(3) yes
C36 H361 0.968 no
C37 C38 1.428(3) yes
C37 H371 0.967 no
C38 C39 1.406(2) yes
C38 C43 1.415(2) yes
C39 C40 1.373(3) yes
C39 H391 0.969 no
C40 C41 1.391(3) yes
C40 H401 0.969 no
C41 C42 1.390(3) yes
C41 H411 1.000 no
C42 C43 1.418(2) yes
C42 C47 1.476(2) yes
C43 C44 1.428(2) yes
C44 C45 1.434(2) yes
C45 C46 1.430(2) yes
C45 C54 1.409(2) yes
C46 C47 1.423(3) yes
C46 C51 1.424(3) yes
C47 C48 1.391(3) yes
C48 C49 1.383(3) yes
C48 H481 0.979 no
C49 C50 1.373(3) yes
C49 H491 0.972 no
C50 C51 1.394(3) yes
C50 H501 0.984 no
C51 C52 1.427(3) yes
C52 C53 1.350(3) yes
C52 H521 0.967 no
C53 C54 1.431(3) yes
C53 H531 0.962 no
C55 C56 1.518(3) yes
C55 C57 1.534(3) yes
C55 C58 1.525(3) yes
C56 H561 0.996 no
C56 H562 0.993 no
C56 H563 0.983 no
C57 H571 0.978 no
C57 H572 0.982 no
C57 H573 0.982 no
C58 H581 0.980 no
C58 H582 0.988 no
C58 H583 0.960 no

loop_
_geom_hbond_atom_site_label_D
_geom_hbond_atom_site_label_H
_geom_hbond_atom_site_label_A
_geom_hbond_site_symmetry_A
_geom_hbond_angle_DHA
_geom_hbond_distance_DH
_geom_hbond_distance_HA
_geom_hbond_distance_DA
_geom_hbond_publ_flag
C7 H71 O101 . 124.4(2) 0.965 2.438 3.087(3) yes
C8 H81 O2 . 146.72(7) 0.978 2.415 3.277(3) yes
C24 H241 O1 . 125.65(5) 0.964 2.376 3.040(3) yes
C28 H283 O1 . 122.58(7) 0.983 2.380 3.025(3) yes
O1 H21 C27 . 139.52(18) 1.029 2.560 3.409(3) yes
C36 H361 O102 . 123.43(10) 0.968 2.413 3.055(3) yes
C39 H391 O1 4_455 147.15(6) 0.969 2.544 3.399(3) yes
C52 H521 O101 . 150.7(3) 0.967 2.163 3.043(3) yes
C53 H531 O2 . 126.98(7) 0.962 2.377 3.054(3) yes
C58 H581 O102 . 125.27(13) 0.980 2.187 2.867(3) yes
